data_4117343
loop_
_publ_author_name
'Sung Kuk Kim'
'Gabriela I. Vargas-Z\'u\~niga'
'Benjamin P. Hay'
'Neil J. Young'
'Laetitia H. Delmau'
'Charles Masselin'
'Chang-Hee Lee'
'Jong Seung Kim'
'Vincent M. Lynch'
'Bruce A. Moyer'
'Jonathan L. Sessler'

_publ_section_title
;
 Controlling Cesium Cation Recognition via Cation Metathesis within an Ion
 Pair Receptor
;
_journal_name_full 'Journal of the American Chemical Society'
_journal_page_first 1782
_journal_page_last 1792
_journal_paper_doi 10.1021/ja209706x
_journal_volume 134
_journal_year 2012
_chemical_formula_sum 'C81.5 H91 Cl3 K N5 O13'
_chemical_formula_weight 1494.04
_chemical_name_systematic
;
 ?
;
_space_group_IT_number 14
_symmetry_cell_setting monoclinic
_symmetry_space_group_name_Hall '-P 2ybc'
_symmetry_space_group_name_H-M 'P 1 21/c 1'
_atom_sites_solution_hydrogens geom
_atom_sites_solution_primary direct
_atom_sites_solution_secondary difmap
_audit_creation_method SHELXL-97
_cell_angle_alpha 90.00
_cell_angle_beta 93.290(4)
_cell_angle_gamma 90.00
_cell_formula_units_Z 4
_cell_length_a 15.839(2)
_cell_length_b 14.841(2)
_cell_length_c 35.024(4)
_cell_measurement_temperature 100(2)
_cell_volume 8219.4(18)
_computing_cell_refinement 'CrystalClear (Rigaku Inc., 2008)'
_computing_data_collection 'CrystalClear (Rigaku Inc., 2008)'
_computing_data_reduction 'CrystalClear (Rigaku Inc., 2008)'
_computing_molecular_graphics 'XP SHELXTL/PC, Siemens Analytical'
_computing_structure_refinement 'XL SHELXTL/PC, Siemens Analytical'
_computing_structure_solution
;

SIR97 - Altomare A., Burla M.C., Camalli M., Cascarano G.L., Giacovazzo C., 
Guagliardi A., Moliterni A.G.G., Polidori G.,Spagna R.
;
_diffrn_ambient_temperature 100(2)
_diffrn_measured_fraction_theta_full 0.939
_diffrn_measured_fraction_theta_max 0.939
_diffrn_measurement_device_type 'Rigaku AFC12 with Saturn 724+ CCD'
_diffrn_measurement_method \w-scans
_diffrn_radiation_monochromator graphite
_diffrn_radiation_source 'fine-focus sealed tube'
_diffrn_radiation_type MoK\a
_diffrn_radiation_wavelength 0.71074
_diffrn_reflns_av_R_equivalents 0.1347
_diffrn_reflns_av_sigmaI/netI 0.2348
_diffrn_reflns_limit_h_max 18
_diffrn_reflns_limit_h_min -18
_diffrn_reflns_limit_k_max 17
_diffrn_reflns_limit_k_min -17
_diffrn_reflns_limit_l_max 39
_diffrn_reflns_limit_l_min -41
_diffrn_reflns_number 36435
_diffrn_reflns_theta_full 25.00
_diffrn_reflns_theta_max 25.00
_diffrn_reflns_theta_min 3.01
_exptl_absorpt_coefficient_mu 0.224
_exptl_absorpt_correction_T_max 1.00
_exptl_absorpt_correction_T_min 0.613
_exptl_absorpt_correction_type multi-scan
_exptl_absorpt_process_details
;
Abscor. T. Higashi (2001).  The Rigaku Corporation, Tokyo, Japan.
;
_exptl_crystal_colour yellow
_exptl_crystal_density_diffrn 1.207
_exptl_crystal_description prisms
_exptl_crystal_F_000 3156
_refine_diff_density_max 0.661
_refine_diff_density_min -0.422
_refine_diff_density_rms 0.109
_refine_ls_extinction_method none
_refine_ls_goodness_of_fit_ref 1.699
_refine_ls_hydrogen_treatment constr
_refine_ls_matrix_type fullcycle
_refine_ls_number_parameters 987
_refine_ls_number_reflns 13590
_refine_ls_number_restraints 162
_refine_ls_restrained_S_all 1.706
_refine_ls_R_factor_all 0.3493
_refine_ls_R_factor_gt 0.1751
_refine_ls_shift/su_max 0.071
_refine_ls_shift/su_mean 0.005
_refine_ls_structure_factor_coef Fsqd
_refine_ls_weighting_details 'calc w=1/[\s^2^(Fo^2^)+(0.0600P)^2^] where P=(Fo^2^+2Fc^2^)/3'
_refine_ls_weighting_scheme calc
_refine_ls_wR_factor_gt 0.3201
_refine_ls_wR_factor_ref 0.3622
_reflns_number_gt 4493
_reflns_number_total 13590
_reflns_threshold_expression >2sigma(I)
_cod_data_source_file ja209706x_si_005.cif
_cod_data_source_block shelxl
_cod_original_formula_sum 'C81.50 H91 Cl3 K N5 O13'
_cod_database_code 4117343

loop_
_symmetry_equiv_pos_as_xyz
'x, y, z'
'-x, y+1/2, -z+1/2'
'-x, -y, -z'
'x, -y-1/2, z-1/2'

loop_
_atom_site_label
_atom_site_type_symbol
_atom_site_fract_x
_atom_site_fract_y
_atom_site_fract_z
_atom_site_U_iso_or_equiv
_atom_site_adp_type
_atom_site_occupancy
_atom_site_symmetry_multiplicity
_atom_site_calc_flag
_atom_site_refinement_flags
_atom_site_disorder_assembly
_atom_site_disorder_group
K1 K 0.80185(14) 0.97920(17) 0.36262(7) 0.0699(8) Uani 1 1 d . . .
N1 N 0.5966(5) 0.6159(8) 0.6750(3) 0.062(3) Uani 1 1 d . . .
H1 H 0.6291 0.6310 0.6565 0.075 Uiso 1 1 calc R . .
N2 N 0.7249(6) 0.7890(5) 0.6937(2) 0.051(2) Uani 1 1 d . . .
H2 H 0.7282 0.7540 0.6736 0.062 Uiso 1 1 calc R . .
N3 N 0.8885(5) 0.6649(6) 0.6732(2) 0.052(2) Uani 1 1 d . . .
H3 H 0.8513 0.6736 0.6539 0.062 Uiso 1 1 calc R . .
N4 N 0.7584(7) 0.4892(6) 0.6575(2) 0.066(3) Uani 1 1 d . . .
H4 H 0.7491 0.5452 0.6501 0.079 Uiso 1 1 calc R . .
O1 O 0.5536(4) 0.8937(5) 0.5363(2) 0.081(2) Uani 1 1 d . . .
O2 O 0.6098(4) 0.8861(5) 0.4566(2) 0.081(2) Uani 1 1 d . . .
O3 O 0.7052(4) 0.8342(5) 0.34044(18) 0.063(2) Uani 1 1 d . . .
O4 O 0.7401(4) 0.9612(5) 0.28715(19) 0.082(2) Uani 1 1 d . . .
O5 O 0.8315(5) 1.1131(5) 0.3088(2) 0.100(3) Uani 1 1 d . . .
O6 O 0.8673(5) 1.1505(6) 0.3856(3) 0.126(3) Uani 1 1 d . . .
O7 O 0.8611(5) 1.0105(5) 0.4365(2) 0.093(3) Uani 1 1 d . . .
O8 O 0.8814(4) 0.7253(4) 0.42980(18) 0.069(2) Uani 1 1 d . . .
O9 O 0.9530(4) 0.6166(5) 0.49982(19) 0.075(2) Uani 1 1 d . . .
N1A N 0.7169(7) 0.6869(7) 0.5917(3) 0.108(5) Uani 1 1 d D . .
O1A O 0.7301(5) 0.6757(6) 0.6254(3) 0.088(3) Uani 1 1 d D . .
O2A O 0.6764(7) 0.6314(8) 0.5726(3) 0.173(5) Uani 1 1 d D . .
O3A O 0.7390(10) 0.7554(9) 0.5768(4) 0.266(10) Uani 1 1 d D . .
O1W O 0.6950(11) 0.6959(12) 0.4974(5) 0.131(7) Uiso 0.50 1 d P . .
O2W O 0.6460(16) 0.5079(18) 0.5007(8) 0.218(11) Uiso 0.50 1 d P . .
C1 C 0.5794(7) 0.5290(10) 0.6846(4) 0.062(3) Uani 1 1 d . . .
C2 C 0.5285(8) 0.5398(11) 0.7145(4) 0.088(4) Uani 1 1 d . . .
H2A H 0.5065 0.4911 0.7284 0.106 Uiso 1 1 calc R . .
C3 C 0.5122(8) 0.6293(11) 0.7222(4) 0.087(4) Uani 1 1 d . . .
H3A H 0.4771 0.6528 0.7409 0.104 Uiso 1 1 calc R . .
C4 C 0.5583(7) 0.6761(9) 0.6970(4) 0.063(3) Uani 1 1 d . . .
C5 C 0.5681(7) 0.7768(9) 0.6919(3) 0.074(4) Uani 1 1 d . . .
C6 C 0.6525(7) 0.8105(8) 0.7096(3) 0.057(3) Uani 1 1 d . . .
C7 C 0.6763(8) 0.8627(7) 0.7418(3) 0.064(3) Uani 1 1 d . . .
H7 H 0.6379 0.8871 0.7589 0.077 Uiso 1 1 calc R . .
C8 C 0.7662(8) 0.8744(7) 0.7455(3) 0.064(3) Uani 1 1 d . . .
H8 H 0.7991 0.9050 0.7650 0.076 Uiso 1 1 calc R . .
C9 C 0.7938(8) 0.8292(7) 0.7131(4) 0.056(3) Uani 1 1 d . . .
C10 C 0.8820(8) 0.8232(8) 0.6990(3) 0.067(3) Uani 1 1 d . . .
C11 C 0.9124(8) 0.7294(9) 0.6991(3) 0.062(3) Uani 1 1 d . . .
C12 C 0.9723(7) 0.6857(10) 0.7233(3) 0.075(4) Uani 1 1 d . . .
H12 H 1.0016 0.7132 0.7446 0.090 Uiso 1 1 calc R . .
C13 C 0.9840(6) 0.5940(9) 0.7119(3) 0.064(3) Uani 1 1 d . . .
H13 H 1.0211 0.5502 0.7235 0.076 Uiso 1 1 calc R . .
C14 C 0.9294(7) 0.5843(9) 0.6807(3) 0.060(3) Uani 1 1 d . . .
C15 C 0.9182(8) 0.5008(7) 0.6556(3) 0.058(3) Uani 1 1 d . . .
C16 C 0.8384(8) 0.4515(9) 0.6614(3) 0.063(3) Uani 1 1 d . . .
C17 C 0.8315(10) 0.3595(9) 0.6739(4) 0.089(4) Uani 1 1 d . . .
H17 H 0.8750 0.3165 0.6794 0.106 Uiso 1 1 calc R . .
C18 C 0.7408(12) 0.3495(9) 0.6761(3) 0.093(5) Uani 1 1 d . . .
H18 H 0.7147 0.2949 0.6833 0.111 Uiso 1 1 calc R . .
C19 C 0.6943(10) 0.4301(10) 0.6664(3) 0.081(4) Uani 1 1 d . . .
C20 C 0.6011(8) 0.4506(9) 0.6634(4) 0.068(4) Uani 1 1 d . . .
C21 C 0.4944(7) 0.8257(8) 0.7125(3) 0.093(4) Uani 1 1 d . . .
H21A H 0.4404 0.7965 0.7052 0.139 Uiso 1 1 calc R . .
H21B H 0.4920 0.8892 0.7047 0.139 Uiso 1 1 calc R . .
H21C H 0.5053 0.8218 0.7403 0.139 Uiso 1 1 calc R . .
C22 C 0.9421(7) 0.8833(7) 0.7233(3) 0.081(4) Uani 1 1 d . . .
H22A H 0.9231 0.9460 0.7212 0.121 Uiso 1 1 calc R . .
H22B H 0.9993 0.8782 0.7143 0.121 Uiso 1 1 calc R . .
H22C H 0.9424 0.8642 0.7501 0.121 Uiso 1 1 calc R . .
C23 C 0.8778(7) 0.8628(7) 0.6583(3) 0.081(4) Uani 1 1 d . . .
H23A H 0.8431 0.8237 0.6412 0.121 Uiso 1 1 calc R . .
H23B H 0.9350 0.8668 0.6492 0.121 Uiso 1 1 calc R . .
H23C H 0.8526 0.9231 0.6587 0.121 Uiso 1 1 calc R . .
C24 C 0.9925(7) 0.4365(7) 0.6630(3) 0.088(4) Uani 1 1 d . . .
H24A H 0.9798 0.3788 0.6504 0.132 Uiso 1 1 calc R . .
H24B H 1.0021 0.4270 0.6906 0.132 Uiso 1 1 calc R . .
H24C H 1.0434 0.4626 0.6528 0.132 Uiso 1 1 calc R . .
C25 C 0.5552(8) 0.3641(8) 0.6771(4) 0.109(5) Uani 1 1 d . . .
H25A H 0.5685 0.3554 0.7046 0.163 Uiso 1 1 calc R . .
H25B H 0.5744 0.3116 0.6631 0.163 Uiso 1 1 calc R . .
H25C H 0.4940 0.3711 0.6724 0.163 Uiso 1 1 calc R . .
C26 C 0.5768(7) 0.4672(8) 0.6204(3) 0.087(4) Uani 1 1 d . . .
H26A H 0.5159 0.4785 0.6170 0.131 Uiso 1 1 calc R . .
H26B H 0.5914 0.4140 0.6056 0.131 Uiso 1 1 calc R . .
H26C H 0.6078 0.5196 0.6115 0.131 Uiso 1 1 calc R . .
C27 C 0.5611(6) 0.8063(7) 0.6494(3) 0.056(3) Uani 1 1 d . . .
C28 C 0.5167(6) 0.7550(7) 0.6215(3) 0.062(3) Uani 1 1 d . . .
H28 H 0.4885 0.7015 0.6285 0.074 Uiso 1 1 calc R . .
C29 C 0.5136(7) 0.7835(9) 0.5819(3) 0.072(4) Uani 1 1 d . . .
H29 H 0.4847 0.7495 0.5622 0.087 Uiso 1 1 calc R . .
C30 C 0.5547(8) 0.8620(10) 0.5744(4) 0.070(4) Uani 1 1 d . . .
C31 C 0.5945(7) 0.9174(8) 0.6001(3) 0.058(3) Uani 1 1 d . . .
H31 H 0.6183 0.9734 0.5932 0.070 Uiso 1 1 calc R . .
C32 C 0.5975(6) 0.8860(7) 0.6372(3) 0.059(3) Uani 1 1 d . . .
H32 H 0.6270 0.9218 0.6561 0.071 Uiso 1 1 calc R . .
C33 C 0.5180(7) 0.8396(8) 0.5054(4) 0.095(4) Uani 1 1 d . . .
H33A H 0.4578 0.8266 0.5094 0.114 Uiso 1 1 calc R . .
H33B H 0.5486 0.7816 0.5043 0.114 Uiso 1 1 calc R . .
C34 C 0.5255(8) 0.8920(10) 0.4673(4) 0.117(6) Uani 1 1 d . . .
H34A H 0.4869 0.8657 0.4470 0.141 Uiso 1 1 calc R . .
H34B H 0.5097 0.9559 0.4707 0.141 Uiso 1 1 calc R . .
C35 C 0.6209(9) 0.9501(9) 0.4283(4) 0.083(4) Uani 1 1 d . . .
C36 C 0.5945(8) 0.9437(12) 0.3932(5) 0.076(4) Uani 1 1 d . . .
C37 C 0.6029(9) 1.0154(14) 0.3676(4) 0.094(5) Uani 1 1 d . . .
H37 H 0.5790 1.0113 0.3421 0.113 Uiso 1 1 calc R . .
C38 C 0.6457(9) 1.0918(12) 0.3795(5) 0.088(5) Uani 1 1 d . . .
H38 H 0.6529 1.1413 0.3629 0.106 Uiso 1 1 calc R . .
C39 C 0.6767(9) 1.0930(12) 0.4157(6) 0.110(5) Uani 1 1 d . . .
H39 H 0.7066 1.1450 0.4248 0.132 Uiso 1 1 calc R . .
C40 C 0.6672(9) 1.0214(13) 0.4410(4) 0.087(5) Uani 1 1 d . . .
C41 C 0.7044(10) 1.0297(9) 0.4813(4) 0.118(5) Uani 1 1 d . . .
H41A H 0.6596 1.0174 0.4992 0.142 Uiso 1 1 calc R . .
H41B H 0.7239 1.0924 0.4857 0.142 Uiso 1 1 calc R . .
C42 C 0.7818(11) 0.9627(9) 0.4908(4) 0.096(5) Uani 1 1 d . . .
C43 C 0.8525(8) 0.9543(9) 0.4691(4) 0.073(4) Uani 1 1 d . . .
C44 C 0.9096(8) 0.8892(11) 0.4760(5) 0.079(4) Uani 1 1 d . . .
C45 C 0.9053(10) 0.8342(11) 0.5082(5) 0.096(5) Uani 1 1 d . . .
H45 H 0.9473 0.7893 0.5130 0.115 Uiso 1 1 calc R . .
C46 C 0.8456(12) 0.8426(10) 0.5317(5) 0.107(5) Uani 1 1 d . . .
H46 H 0.8452 0.8056 0.5538 0.128 Uiso 1 1 calc R . .
C47 C 0.7828(10) 0.9054(11) 0.5246(4) 0.105(5) Uani 1 1 d . . .
H47 H 0.7393 0.9113 0.5420 0.126 Uiso 1 1 calc R . .
C48 C 0.9816(9) 0.8752(11) 0.4521(4) 0.119(6) Uani 1 1 d . . .
H48A H 1.0167 0.8262 0.4639 0.142 Uiso 1 1 calc R . .
H48B H 1.0164 0.9307 0.4535 0.142 Uiso 1 1 calc R . .
C49 C 0.9639(8) 0.8520(11) 0.4100(4) 0.082(4) Uani 1 1 d . . .
C50 C 0.9946(8) 0.9036(12) 0.3805(5) 0.112(6) Uani 1 1 d . . .
H50 H 1.0298 0.9543 0.3860 0.135 Uiso 1 1 calc R . .
C51 C 0.9730(9) 0.8796(13) 0.3430(6) 0.117(6) Uani 1 1 d . . .
H51 H 0.9973 0.9125 0.3231 0.140 Uiso 1 1 calc R . .
C52 C 0.9174(10) 0.8097(13) 0.3330(4) 0.100(5) Uani 1 1 d . . .
H52 H 0.9046 0.7970 0.3068 0.120 Uiso 1 1 calc R . .
C53 C 0.8794(10) 0.7567(12) 0.3613(5) 0.095(5) Uani 1 1 d . . .
C54 C 0.9104(9) 0.7767(10) 0.3994(4) 0.083(4) Uani 1 1 d . . .
C55 C 0.8172(11) 0.6851(10) 0.3513(4) 0.095(4) Uani 1 1 d . . .
H55A H 0.8415 0.6262 0.3595 0.113 Uiso 1 1 calc R . .
H55B H 0.8069 0.6834 0.3232 0.113 Uiso 1 1 calc R . .
C56 C 0.7328(12) 0.6982(12) 0.3697(4) 0.097(6) Uani 1 1 d . . .
C57 C 0.6776(10) 0.7703(9) 0.3648(3) 0.071(4) Uani 1 1 d . . .
C58 C 0.6028(11) 0.7865(13) 0.3826(4) 0.099(6) Uani 1 1 d . . .
C59 C 0.5858(9) 0.7161(15) 0.4055(6) 0.118(7) Uani 1 1 d . . .
H59 H 0.5349 0.7199 0.4184 0.142 Uiso 1 1 calc R . .
C60 C 0.6348(13) 0.6375(13) 0.4125(5) 0.115(6) Uani 1 1 d . . .
H60 H 0.6182 0.5913 0.4293 0.138 Uiso 1 1 calc R . .
C61 C 0.7095(11) 0.6323(11) 0.3930(5) 0.102(5) Uani 1 1 d . . .
H61 H 0.7445 0.5806 0.3964 0.122 Uiso 1 1 calc R . .
C62 C 0.5517(8) 0.8647(12) 0.3777(4) 0.089(5) Uani 1 1 d . . .
H62A H 0.4984 0.8558 0.3907 0.107 Uiso 1 1 calc R . .
H62B H 0.5371 0.8740 0.3501 0.107 Uiso 1 1 calc R . .
C63 C 0.8917(9) 1.0952(9) 0.4494(4) 0.120(5) Uani 1 1 d . . .
H63A H 0.9320 1.0881 0.4718 0.144 Uiso 1 1 calc R . .
H63B H 0.8445 1.1343 0.4565 0.144 Uiso 1 1 calc R . .
C64 C 0.9377(9) 1.1370(13) 0.4142(5) 0.184(9) Uani 1 1 d . . .
H64A H 0.9656 1.1947 0.4213 0.221 Uiso 1 1 calc R . .
H64B H 0.9802 1.0948 0.4048 0.221 Uiso 1 1 calc R . .
C65 C 0.8889(9) 1.2143(10) 0.3584(4) 0.130(6) Uani 1 1 d . . .
H65A H 0.9487 1.2063 0.3522 0.156 Uiso 1 1 calc R . .
H65B H 0.8821 1.2759 0.3686 0.156 Uiso 1 1 calc R . .
C66 C 0.8301(8) 1.2006(8) 0.3223(4) 0.103(5) Uani 1 1 d . . .
H66A H 0.7715 1.2163 0.3282 0.123 Uiso 1 1 calc R . .
H66B H 0.8475 1.2420 0.3020 0.123 Uiso 1 1 calc R . .
C67 C 0.7907(8) 1.1067(10) 0.2726(3) 0.097(4) Uani 1 1 d . . .
H67A H 0.8202 1.1448 0.2543 0.117 Uiso 1 1 calc R . .
H67B H 0.7318 1.1285 0.2734 0.117 Uiso 1 1 calc R . .
C68 C 0.7910(9) 1.0104(10) 0.2597(4) 0.114(5) Uani 1 1 d . . .
H68A H 0.7654 1.0048 0.2333 0.137 Uiso 1 1 calc R . .
H68B H 0.8495 0.9866 0.2602 0.137 Uiso 1 1 calc R . .
C69 C 0.7205(7) 0.8759(8) 0.2749(3) 0.072(4) Uani 1 1 d . . .
H69A H 0.7730 0.8401 0.2736 0.086 Uiso 1 1 calc R . .
H69B H 0.6925 0.8784 0.2489 0.086 Uiso 1 1 calc R . .
C70 C 0.6629(8) 0.8312(9) 0.3016(3) 0.096(4) Uani 1 1 d . . .
H70A H 0.6081 0.8633 0.3013 0.116 Uiso 1 1 calc R . .
H70B H 0.6522 0.7680 0.2938 0.116 Uiso 1 1 calc R . .
C71 C 0.9203(8) 0.6370(9) 0.4332(4) 0.107(5) Uani 1 1 d . . .
H71A H 0.9825 0.6431 0.4332 0.129 Uiso 1 1 calc R . .
H71B H 0.9011 0.5993 0.4111 0.129 Uiso 1 1 calc R . .
C72 C 0.8967(7) 0.5917(8) 0.4700(3) 0.088(4) Uani 1 1 d . . .
H72A H 0.8386 0.6094 0.4759 0.106 Uiso 1 1 calc R . .
H72B H 0.8979 0.5254 0.4667 0.106 Uiso 1 1 calc R . .
C73 C 0.9406(8) 0.5851(8) 0.5350(3) 0.056(3) Uani 1 1 d . . .
C74 C 0.9982(7) 0.6107(8) 0.5627(4) 0.072(4) Uani 1 1 d . . .
H74 H 1.0449 0.6465 0.5561 0.087 Uiso 1 1 calc R . .
C75 C 0.9911(8) 0.5859(8) 0.6012(4) 0.082(4) Uani 1 1 d . . .
H75 H 1.0321 0.6060 0.6202 0.099 Uiso 1 1 calc R . .
C76 C 0.9218(8) 0.5303(8) 0.6120(3) 0.059(3) Uani 1 1 d . . .
C77 C 0.8661(8) 0.5060(7) 0.5832(4) 0.076(4) Uani 1 1 d . . .
H77 H 0.8203 0.4682 0.5891 0.091 Uiso 1 1 calc R . .
C78 C 0.8719(9) 0.5339(9) 0.5438(4) 0.079(4) Uani 1 1 d . . .
H78 H 0.8298 0.5175 0.5247 0.095 Uiso 1 1 calc R . .
Cl1A Cl 0.8204(5) 1.1277(6) 0.7236(2) 0.091(3) Uani 0.43 1 d PDU A 1
Cl2A Cl 0.7561(5) 1.0978(5) 0.6470(2) 0.102(3) Uani 0.43 1 d PDU A 1
Cl3A Cl 0.6413(5) 1.1124(11) 0.7065(3) 0.090(4) Uani 0.43 1 d PDU A 1
C1A C 0.7410(6) 1.0753(12) 0.6950(3) 0.059(6) Uani 0.43 1 d PDU A 1
Cl1B Cl 0.7226(6) 1.1172(7) 0.7593(3) 0.111(4) Uani 0.34 1 d PDU B 2
Cl2B Cl 0.8211(6) 1.1165(8) 0.6934(3) 0.088(4) Uani 0.34 1 d PDU B 2
Cl3B Cl 0.6403(6) 1.1126(14) 0.6844(3) 0.091(5) Uani 0.34 1 d PDU B 2
C1B C 0.7286(7) 1.0782(14) 0.7126(3) 0.061(6) Uani 0.34 1 d PDU B 2
Cl1C Cl 0.7859(8) 1.0877(7) 0.5851(5) 0.114(5) Uani 0.23 1 d PDU A 1
Cl2C Cl 0.6630(5) 1.2283(8) 0.5790(4) 0.089(5) Uani 0.23 1 d PDU A 1
Cl3C Cl 0.8355(7) 1.2663(8) 0.5678(5) 0.133(6) Uani 0.23 1 d PDU A 1
C1CA C 0.7670(7) 1.2013(9) 0.5930(7) 0.11(2) Uiso 0.23 1 d PD A 1
C1C C 0.7399 0.3563 0.4572 0.166 Uiso 0.50 1 d P . .
H1CA H 0.6996 0.3907 0.4717 0.249 Uiso 0.50 1 d P . .
H1CB H 0.7972 0.3650 0.4688 0.249 Uiso 0.50 1 d P . .
H1CC H 0.7253 0.2922 0.4578 0.249 Uiso 0.50 1 d P . .
C2C C 0.7530 0.4036 0.4197 0.191 Uiso 0.50 1 d P . .
H2CA H 0.7324 0.4663 0.4215 0.229 Uiso 0.50 1 d P . .
H2CB H 0.8144 0.4061 0.4159 0.229 Uiso 0.50 1 d P . .
C3C C 0.7098 0.3603 0.3859 0.114 Uiso 0.50 1 d P . .
H3CA H 0.7519 0.3223 0.3737 0.137 Uiso 0.50 1 d P . .
H3CB H 0.6662 0.3193 0.3952 0.137 Uiso 0.50 1 d P . .
C4C C 0.6689 0.4172 0.3561 0.151 Uiso 0.50 1 d P . .
H4CA H 0.6537 0.4752 0.3679 0.182 Uiso 0.50 1 d P . .
H4CB H 0.6156 0.3877 0.3468 0.182 Uiso 0.50 1 d P . .
C5C C 0.7196 0.4370 0.3223 0.251 Uiso 0.50 1 d P . .
H5CA H 0.7762 0.4639 0.3240 0.376 Uiso 0.50 1 d P . .
H5CB H 0.6775 0.4838 0.3159 0.376 Uiso 0.50 1 d P . .
H5CC H 0.7169 0.3906 0.3023 0.376 Uiso 0.50 1 d P . .

loop_
_atom_site_aniso_label
_atom_site_aniso_U_11
_atom_site_aniso_U_22
_atom_site_aniso_U_33
_atom_site_aniso_U_23
_atom_site_aniso_U_13
_atom_site_aniso_U_12
K1 0.0711(16) 0.084(2) 0.0542(19) 0.0025(15) -0.0032(13) 0.0091(15)
N1 0.066(6) 0.078(8) 0.044(7) 0.013(6) 0.013(5) 0.007(6)
N2 0.063(6) 0.053(6) 0.039(6) -0.010(5) 0.007(5) 0.014(5)
N3 0.052(5) 0.065(7) 0.038(6) -0.001(6) -0.010(5) 0.018(5)
N4 0.105(8) 0.050(7) 0.044(6) -0.003(5) 0.013(6) 0.003(7)
O1 0.108(6) 0.079(6) 0.058(6) 0.004(4) 0.007(4) 0.021(5)
O2 0.088(5) 0.099(6) 0.057(6) 0.016(5) 0.019(4) 0.044(5)
O3 0.072(5) 0.081(5) 0.035(5) -0.012(4) -0.010(4) -0.003(4)
O4 0.104(6) 0.092(6) 0.050(5) -0.016(5) 0.004(4) 0.011(5)
O5 0.122(7) 0.092(6) 0.086(7) 0.011(5) 0.002(5) 0.017(5)
O6 0.135(7) 0.101(7) 0.141(9) 0.032(6) 0.007(6) -0.032(6)
O7 0.130(7) 0.080(6) 0.066(6) 0.017(5) -0.035(5) -0.043(5)
O8 0.072(5) 0.082(6) 0.054(5) 0.011(4) 0.011(4) 0.032(4)
O9 0.094(5) 0.092(6) 0.040(5) 0.014(4) 0.010(4) 0.029(5)
N1A 0.068(9) 0.096(13) 0.158(17) -0.036(12) -0.015(11) -0.018(8)
O1A 0.076(6) 0.103(7) 0.083(8) -0.021(6) -0.007(6) 0.012(5)
O2A 0.104(9) 0.173(13) 0.237(15) 0.002(11) -0.022(9) 0.024(8)
O3A 0.33(2) 0.150(13) 0.32(2) 0.071(13) 0.076(16) -0.071(14)
C1 0.065(8) 0.074(11) 0.049(9) 0.010(8) 0.010(7) -0.004(8)
C2 0.094(10) 0.097(12) 0.074(11) 0.031(9) 0.008(8) -0.035(9)
C3 0.089(10) 0.095(12) 0.077(11) 0.019(10) 0.014(8) -0.019(9)
C4 0.062(8) 0.075(11) 0.053(9) 0.008(8) 0.001(7) -0.002(8)
C5 0.070(9) 0.102(12) 0.053(9) 0.014(8) 0.026(7) 0.034(8)
C6 0.064(8) 0.066(9) 0.043(8) 0.011(7) 0.010(7) 0.006(7)
C7 0.110(11) 0.045(8) 0.039(8) -0.013(6) 0.018(7) 0.017(7)
C8 0.071(9) 0.054(8) 0.067(10) 0.006(7) 0.006(7) 0.008(7)
C9 0.066(9) 0.045(8) 0.059(9) 0.015(7) 0.007(8) 0.010(7)
C10 0.089(10) 0.056(9) 0.054(9) -0.004(7) -0.009(7) -0.018(8)
C11 0.076(9) 0.069(10) 0.041(8) -0.010(8) -0.007(7) -0.016(8)
C12 0.078(9) 0.101(12) 0.046(9) -0.003(9) 0.008(7) -0.007(8)
C13 0.061(8) 0.092(11) 0.038(8) 0.006(7) 0.002(7) 0.009(7)
C14 0.058(7) 0.097(11) 0.025(8) 0.007(7) 0.003(6) 0.018(8)
C15 0.086(9) 0.050(8) 0.038(8) 0.004(6) 0.015(6) 0.023(7)
C16 0.085(10) 0.057(10) 0.049(8) -0.008(7) 0.015(7) 0.026(8)
C17 0.121(13) 0.065(11) 0.081(11) 0.008(8) 0.013(9) -0.007(9)
C18 0.172(16) 0.056(11) 0.049(9) 0.006(7) -0.002(10) -0.015(11)
C19 0.148(14) 0.051(10) 0.047(9) -0.005(7) 0.030(9) -0.054(11)
C20 0.077(9) 0.076(11) 0.054(10) -0.004(8) 0.015(8) -0.011(8)
C21 0.098(9) 0.133(12) 0.049(9) 0.012(8) 0.006(7) 0.048(8)
C22 0.098(9) 0.065(8) 0.077(10) -0.025(7) -0.017(8) 0.011(7)
C23 0.084(8) 0.062(8) 0.098(11) 0.041(8) 0.013(8) 0.003(7)
C24 0.094(9) 0.075(9) 0.096(11) 0.016(8) 0.002(8) 0.037(8)
C25 0.121(11) 0.114(12) 0.095(12) 0.016(9) 0.027(9) -0.054(9)
C26 0.100(9) 0.084(10) 0.074(10) -0.014(8) -0.022(8) -0.012(8)
C27 0.065(7) 0.065(8) 0.039(8) -0.003(6) 0.012(6) 0.031(6)
C28 0.070(7) 0.066(8) 0.051(8) -0.006(7) 0.012(6) 0.013(6)
C29 0.069(8) 0.108(11) 0.039(9) 0.002(8) 0.000(6) 0.036(8)
C30 0.085(9) 0.085(10) 0.042(9) 0.028(8) 0.030(7) 0.018(8)
C31 0.071(8) 0.071(9) 0.033(8) -0.004(7) 0.001(6) 0.013(7)
C32 0.062(7) 0.072(8) 0.045(8) -0.006(7) 0.013(6) 0.007(6)
C33 0.067(8) 0.094(11) 0.123(13) -0.023(10) 0.004(8) -0.003(7)
C34 0.138(12) 0.169(15) 0.049(10) 0.048(10) 0.046(8) 0.055(11)
C35 0.117(11) 0.089(11) 0.042(10) -0.032(9) -0.003(8) 0.007(9)
C36 0.084(10) 0.104(13) 0.044(11) -0.017(10) 0.023(9) 0.026(9)
C37 0.066(10) 0.165(17) 0.054(11) 0.011(13) 0.024(8) 0.043(11)
C38 0.067(10) 0.131(16) 0.067(14) 0.012(11) 0.021(9) 0.042(10)
C39 0.119(12) 0.133(15) 0.078(13) -0.016(13) -0.005(11) 0.058(11)
C40 0.116(12) 0.118(14) 0.026(9) -0.004(10) -0.006(8) 0.049(11)
C41 0.162(14) 0.086(11) 0.109(15) -0.013(10) 0.028(11) 0.015(11)
C42 0.138(14) 0.069(10) 0.076(12) -0.042(9) -0.043(10) 0.023(10)
C43 0.041(7) 0.098(11) 0.078(11) -0.007(8) -0.004(7) -0.001(7)
C44 0.048(9) 0.116(13) 0.073(12) -0.019(10) -0.005(8) -0.009(9)
C45 0.100(12) 0.129(14) 0.055(12) 0.001(11) -0.021(9) -0.037(10)
C46 0.158(16) 0.099(13) 0.060(12) 0.005(9) -0.024(11) 0.033(12)
C47 0.170(15) 0.125(13) 0.019(9) -0.012(9) 0.003(9) 0.039(12)
C48 0.112(13) 0.168(16) 0.070(12) 0.012(11) -0.043(10) -0.048(11)
C49 0.050(8) 0.125(13) 0.071(12) 0.010(10) -0.004(8) -0.007(8)
C50 0.051(8) 0.204(18) 0.080(13) 0.069(13) -0.010(9) 0.003(9)
C51 0.054(10) 0.185(19) 0.114(17) 0.066(15) 0.014(10) 0.022(11)
C52 0.080(11) 0.154(16) 0.068(12) 0.013(12) 0.022(10) 0.058(11)
C53 0.088(12) 0.114(14) 0.086(14) 0.009(12) 0.016(11) 0.061(10)
C54 0.080(10) 0.110(12) 0.062(11) 0.033(9) 0.014(8) 0.043(9)
C55 0.127(13) 0.095(12) 0.063(11) 0.014(9) 0.021(10) 0.035(11)
C56 0.152(17) 0.087(13) 0.052(10) 0.023(9) 0.001(10) -0.067(14)
C57 0.113(12) 0.060(10) 0.036(8) 0.019(7) -0.018(8) 0.003(9)
C58 0.108(14) 0.120(16) 0.070(11) 0.034(11) 0.020(10) -0.058(13)
C59 0.068(10) 0.126(16) 0.156(19) -0.051(15) -0.029(11) 0.010(12)
C60 0.123(14) 0.112(16) 0.108(14) -0.024(12) -0.007(13) -0.072(13)
C61 0.108(13) 0.088(14) 0.108(15) -0.064(12) -0.010(10) 0.017(10)
C62 0.081(10) 0.134(14) 0.053(10) 0.024(10) 0.002(8) 0.053(11)
C63 0.131(12) 0.129(13) 0.094(13) 0.002(10) -0.060(10) -0.016(10)
C64 0.119(12) 0.30(2) 0.126(15) 0.103(16) -0.090(11) -0.105(14)
C65 0.140(13) 0.116(13) 0.132(15) 0.054(11) -0.004(12) -0.013(11)
C66 0.099(10) 0.114(12) 0.096(12) 0.061(10) 0.008(9) 0.012(9)
C67 0.138(12) 0.115(13) 0.038(9) 0.022(9) 0.002(8) 0.034(10)
C68 0.153(13) 0.120(14) 0.071(11) 0.021(10) 0.025(9) 0.010(11)
C69 0.066(8) 0.109(10) 0.038(8) -0.022(7) -0.008(6) 0.019(7)
C70 0.091(10) 0.135(12) 0.061(10) -0.030(9) -0.003(8) -0.008(9)
C71 0.133(12) 0.135(13) 0.056(10) 0.012(9) 0.024(8) 0.014(10)
C72 0.121(10) 0.097(10) 0.049(9) 0.006(8) 0.019(8) 0.042(8)
C73 0.063(8) 0.060(8) 0.044(8) -0.005(7) 0.005(7) 0.015(7)
C74 0.077(9) 0.091(10) 0.049(9) 0.019(8) 0.011(8) -0.010(7)
C75 0.074(9) 0.094(11) 0.079(12) -0.011(9) 0.011(8) 0.000(8)
C76 0.070(8) 0.065(9) 0.042(8) -0.013(7) -0.007(7) 0.033(7)
C77 0.096(10) 0.062(9) 0.073(11) 0.006(8) 0.027(9) -0.001(7)
C78 0.097(10) 0.094(11) 0.046(10) -0.002(8) 0.012(8) 0.028(9)
Cl1A 0.085(5) 0.074(5) 0.110(8) -0.013(6) -0.015(6) 0.001(4)
Cl2A 0.134(6) 0.076(5) 0.097(6) 0.005(4) 0.030(5) 0.001(5)
Cl3A 0.079(6) 0.069(6) 0.126(9) 0.008(9) 0.033(6) 0.013(5)
C1A 0.058(8) 0.062(8) 0.057(9) -0.002(7) 0.010(7) 0.000(7)
Cl1B 0.113(7) 0.105(8) 0.116(9) -0.064(7) 0.022(7) -0.018(6)
Cl2B 0.074(6) 0.066(6) 0.126(10) 0.009(8) 0.026(7) 0.020(5)
Cl3B 0.078(7) 0.054(6) 0.137(12) 0.007(10) -0.032(7) 0.002(6)
C1B 0.060(9) 0.062(9) 0.060(10) 0.002(8) 0.009(8) -0.003(7)
Cl1C 0.105(8) 0.119(9) 0.118(9) -0.030(8) -0.005(7) 0.000(7)
Cl2C 0.030(6) 0.126(11) 0.113(11) -0.032(9) 0.016(7) 0.004(7)
Cl3C 0.085(9) 0.111(11) 0.210(15) -0.067(11) 0.074(10) 0.022(8)

loop_
_atom_type_symbol
_atom_type_description
_atom_type_scat_dispersion_real
_atom_type_scat_dispersion_imag
_atom_type_scat_source
C C 0.0033 0.0016 'International Tables Vol C Tables 4.2.6.8 and 6.1.1.4'
H H 0.0000 0.0000 'International Tables Vol C Tables 4.2.6.8 and 6.1.1.4'
N N 0.0061 0.0033 'International Tables Vol C Tables 4.2.6.8 and 6.1.1.4'
O O 0.0106 0.0060 'International Tables Vol C Tables 4.2.6.8 and 6.1.1.4'
K K 0.2009 0.2494 'International Tables Vol C Tables 4.2.6.8 and 6.1.1.4'
Cl Cl 0.1484 0.1585 'International Tables Vol C Tables 4.2.6.8 and 6.1.1.4'

loop_
_geom_angle_atom_site_label_1
_geom_angle_atom_site_label_2
_geom_angle_atom_site_label_3
_geom_angle
O3 K1 O7 124.0(2)
O3 K1 O4 59.5(2)
O7 K1 O4 175.7(2)
O3 K1 O5 118.8(2)
O7 K1 O5 117.0(2)
O4 K1 O5 59.4(2)
O3 K1 O6 167.2(2)
O7 K1 O6 58.8(2)
O4 K1 O6 117.3(3)
O5 K1 O6 58.9(3)
O3 K1 C38 92.2(4)
O7 K1 C38 87.8(4)
O4 K1 C38 89.6(3)
O5 K1 C38 84.9(3)
O6 K1 C38 75.1(4)
O3 K1 C51 92.5(4)
O7 K1 C51 91.8(4)
O4 K1 C51 90.5(4)
O5 K1 C51 90.4(3)
O6 K1 C51 100.0(4)
C38 K1 C51 174.5(5)
O3 K1 C37 67.1(4)
O7 K1 C37 101.8(3)
O4 K1 C37 77.0(3)
O5 K1 C37 96.9(3)
O6 K1 C37 100.3(4)
C38 K1 C37 25.1(3)
C51 K1 C37 159.4(6)
O3 K1 C39 102.8(3)
O7 K1 C39 64.0(3)
O4 K1 C39 113.5(3)
O5 K1 C39 98.5(4)
O6 K1 C39 66.4(3)
C38 K1 C39 24.0(3)
C51 K1 C39 155.7(5)
C37 K1 C39 41.7(4)
O3 K1 C50 106.6(3)
O7 K1 C50 67.2(3)
O4 K1 C50 115.0(3)
O5 K1 C50 100.4(3)
O6 K1 C50 86.1(3)
C38 K1 C50 154.3(5)
C51 K1 C50 24.6(3)
C37 K1 C50 162.3(4)
C39 K1 C50 131.1(5)
O3 K1 C52 67.9(4)
O7 K1 C52 105.0(3)
O4 K1 C52 78.5(3)
O5 K1 C52 102.2(3)
O6 K1 C52 124.6(4)
C38 K1 C52 160.0(5)
C51 K1 C52 24.6(3)
C37 K1 C52 134.9(5)
C39 K1 C52 159.3(5)
C50 K1 C52 43.5(4)
O3 K1 C53 56.5(3)
O7 K1 C53 94.0(3)
O4 K1 C53 90.1(3)
O5 K1 C53 125.8(3)
O6 K1 C53 136.0(3)
C38 K1 C53 142.9(5)
C51 K1 C53 42.6(4)
C37 K1 C53 120.1(5)
C39 K1 C53 135.7(5)
C50 K1 C53 50.3(4)
C52 K1 C53 23.8(3)
C4 N1 C1 112.5(10)
C4 N1 H1 123.7
C1 N1 H1 123.7
C6 N2 C9 111.2(9)
C6 N2 H2 124.4
C9 N2 H2 124.4
C11 N3 C14 111.9(9)
C11 N3 H3 124.0
C14 N3 H3 124.0
C16 N4 C19 113.5(11)
C16 N4 H4 123.2
C19 N4 H4 123.2
C30 O1 C33 120.5(9)
C35 O2 C34 107.8(8)
C57 O3 C70 114.1(7)
C57 O3 K1 124.4(5)
C70 O3 K1 120.1(5)
C69 O4 C68 112.0(8)
C69 O4 K1 116.6(5)
C68 O4 K1 113.3(6)
C66 O5 C67 111.0(8)
C66 O5 K1 115.5(5)
C67 O5 K1 118.6(6)
C65 O6 C64 110.6(9)
C65 O6 K1 120.7(7)
C64 O6 K1 108.7(8)
C63 O7 C43 108.1(8)
C63 O7 K1 123.0(6)
C43 O7 K1 127.9(5)
C54 O8 C71 113.4(7)
C73 O9 C72 118.6(8)
O1A N1A O3A 120.4(7)
O1A N1A O2A 120.2(7)
O3A N1A O2A 119.2(7)
N1 C1 C2 102.3(12)
N1 C1 C20 125.6(12)
C2 C1 C20 131.5(14)
C1 C2 C3 112.9(12)
C1 C2 H2A 123.6
C3 C2 H2A 123.6
C4 C3 C2 104.4(13)
C4 C3 H3A 127.8
C2 C3 H3A 127.8
N1 C4 C3 107.8(12)
N1 C4 C5 122.3(12)
C3 C4 C5 129.9(14)
C4 C5 C6 111.7(9)
C4 C5 C27 113.0(11)
C6 C5 C27 108.2(10)
C4 C5 C21 108.3(10)
C6 C5 C21 108.3(10)
C27 C5 C21 107.1(9)
N2 C6 C7 105.6(10)
N2 C6 C5 120.1(11)
C7 C6 C5 134.3(11)
C6 C7 C8 111.1(10)
C6 C7 H7 124.4
C8 C7 H7 124.4
C9 C8 C7 102.8(10)
C9 C8 H8 128.6
C7 C8 H8 128.6
N2 C9 C8 109.1(10)
N2 C9 C10 122.2(11)
C8 C9 C10 128.7(12)
C11 C10 C9 111.4(10)
C11 C10 C22 110.9(10)
C9 C10 C22 110.1(10)
C11 C10 C23 111.0(10)
C9 C10 C23 106.7(10)
C22 C10 C23 106.6(9)
N3 C11 C12 103.4(11)
N3 C11 C10 125.9(12)
C12 C11 C10 130.6(12)
C11 C12 C13 111.6(11)
C11 C12 H12 124.2
C13 C12 H12 124.2
C14 C13 C12 103.7(11)
C14 C13 H13 128.1
C12 C13 H13 128.1
C13 C14 N3 109.3(11)
C13 C14 C15 126.7(12)
N3 C14 C15 123.9(10)
C16 C15 C14 113.2(9)
C16 C15 C24 108.8(9)
C14 C15 C24 110.3(10)
C16 C15 C76 110.2(9)
C14 C15 C76 108.7(8)
C24 C15 C76 105.4(7)
N4 C16 C17 109.1(11)
N4 C16 C15 124.6(11)
C17 C16 C15 126.2(12)
C16 C17 C18 101.9(12)
C16 C17 H17 129.0
C18 C17 H17 129.0
C19 C18 C17 113.5(13)
C19 C18 H18 123.3
C17 C18 H18 123.3
N4 C19 C18 102.0(13)
N4 C19 C20 125.7(13)
C18 C19 C20 132.3(13)
C1 C20 C19 113.0(11)
C1 C20 C26 108.8(11)
C19 C20 C26 106.6(10)
C1 C20 C25 112.1(11)
C19 C20 C25 106.5(10)
C26 C20 C25 109.6(10)
C5 C21 H21A 109.5
C5 C21 H21B 109.5
H21A C21 H21B 109.5
C5 C21 H21C 109.5
H21A C21 H21C 109.5
H21B C21 H21C 109.5
C10 C22 H22A 109.5
C10 C22 H22B 109.5
H22A C22 H22B 109.5
C10 C22 H22C 109.5
H22A C22 H22C 109.5
H22B C22 H22C 109.5
C10 C23 H23A 109.5
C10 C23 H23B 109.5
H23A C23 H23B 109.5
C10 C23 H23C 109.5
H23A C23 H23C 109.5
H23B C23 H23C 109.5
C15 C24 H24A 109.5
C15 C24 H24B 109.5
H24A C24 H24B 109.5
C15 C24 H24C 109.5
H24A C24 H24C 109.5
H24B C24 H24C 109.5
C20 C25 H25A 109.5
C20 C25 H25B 109.5
H25A C25 H25B 109.5
C20 C25 H25C 109.5
H25A C25 H25C 109.5
H25B C25 H25C 109.5
C20 C26 H26A 109.5
C20 C26 H26B 109.5
H26A C26 H26B 109.5
C20 C26 H26C 109.5
H26A C26 H26C 109.5
H26B C26 H26C 109.5
C32 C27 C28 116.8(9)
C32 C27 C5 121.7(10)
C28 C27 C5 121.5(11)
C27 C28 C29 119.9(10)
C27 C28 H28 120.0
C29 C28 H28 120.0
C30 C29 C28 116.2(12)
C30 C29 H29 121.9
C28 C29 H29 121.9
C31 C30 C29 126.9(12)
C31 C30 O1 114.0(12)
C29 C30 O1 119.0(13)
C30 C31 C32 114.4(12)
C30 C31 H31 122.8
C32 C31 H31 122.8
C31 C32 C27 125.6(10)
C31 C32 H32 117.2
C27 C32 H32 117.2
O1 C33 C34 108.7(10)
O1 C33 H33A 110.0
C34 C33 H33A 110.0
O1 C33 H33B 110.0
C34 C33 H33B 110.0
H33A C33 H33B 108.3
O2 C34 C33 108.4(9)
O2 C34 H34A 110.0
C33 C34 H34A 110.0
O2 C34 H34B 110.0
C33 C34 H34B 110.0
H34A C34 H34B 108.4
C36 C35 C40 121.1(15)
C36 C35 O2 125.9(15)
C40 C35 O2 112.9(14)
C35 C36 C37 121.3(16)
C35 C36 C62 122.8(16)
C37 C36 C62 115.8(16)
C38 C37 C36 119.6(16)
C38 C37 K1 71.7(7)
C36 C37 K1 92.1(8)
C38 C37 H37 120.2
C36 C37 H37 120.2
K1 C37 H37 106.1
C39 C38 C37 116.7(17)
C39 C38 K1 86.2(8)
C37 C38 K1 83.2(8)
C39 C38 H38 121.6
C37 C38 H38 121.6
K1 C38 H38 100.1
C38 C39 C40 123.0(17)
C38 C39 K1 69.7(8)
C40 C39 K1 93.3(8)
C38 C39 H39 118.5
C40 C39 H39 118.5
K1 C39 H39 107.6
C35 C40 C39 117.7(13)
C35 C40 C41 123.3(16)
C39 C40 C41 118.9(17)
C40 C41 C42 113.5(11)
C40 C41 H41A 108.9
C42 C41 H41A 108.9
C40 C41 H41B 108.9
C42 C41 H41B 108.9
H41A C41 H41B 107.7
C43 C42 C47 114.8(13)
C43 C42 C41 124.9(15)
C47 C42 C41 120.3(16)
C44 C43 C42 121.5(14)
C44 C43 O7 118.2(13)
C42 C43 O7 120.1(13)
C43 C44 C45 120.3(14)
C43 C44 C48 122.7(16)
C45 C44 C48 116.9(16)
C46 C45 C44 121.8(17)
C46 C45 H45 119.1
C44 C45 H45 119.1
C45 C46 C47 119.9(17)
C45 C46 H46 120.0
C47 C46 H46 120.0
C46 C47 C42 121.1(14)
C46 C47 H47 119.4
C42 C47 H47 119.4
C44 C48 C49 118.5(11)
C44 C48 H48A 107.7
C49 C48 H48A 107.7
C44 C48 H48B 107.7
C49 C48 H48B 107.7
H48A C48 H48B 107.1
C50 C49 C54 117.4(13)
C50 C49 C48 122.7(15)
C54 C49 C48 119.8(14)
C50 C49 K1 68.4(7)
C54 C49 K1 83.8(7)
C48 C49 K1 115.1(9)
C51 C50 C49 119.0(16)
C51 C50 K1 74.3(8)
C49 C50 K1 88.2(7)
C51 C50 H50 120.5
C49 C50 H50 120.5
K1 C50 H50 107.2
C50 C51 C52 123.2(16)
C50 C51 K1 81.0(9)
C52 C51 K1 82.3(8)
C50 C51 H51 118.4
C52 C51 H51 118.4
K1 C51 H51 107.7
C51 C52 C53 121.6(17)
C51 C52 K1 73.0(8)
C53 C52 K1 86.5(8)
C51 C52 H52 119.2
C53 C52 H52 119.2
K1 C52 H52 111.2
C52 C53 C54 113.5(16)
C52 C53 C55 122.4(17)
C54 C53 C55 124.0(17)
C52 C53 K1 69.7(8)
C54 C53 K1 83.9(8)
C55 C53 K1 116.7(8)
O8 C54 C53 119.0(16)
O8 C54 C49 116.0(14)
C53 C54 C49 124.7(14)
C53 C55 C56 113.3(12)
C53 C55 H55A 108.9
C56 C55 H55A 108.9
C53 C55 H55B 108.9
C56 C55 H55B 108.9
H55A C55 H55B 107.7
C61 C56 C57 116.5(16)
C61 C56 C55 116.3(19)
C57 C56 C55 127.2(14)
O3 C57 C56 113.2(14)
O3 C57 C58 118.1(14)
C56 C57 C58 128.6(14)
C59 C58 C57 109.6(18)
C59 C58 C62 124.9(17)
C57 C58 C62 125.5(14)
C58 C59 C60 127.9(19)
C58 C59 H59 116.1
C60 C59 H59 116.0
C61 C60 C59 115.5(16)
C61 C60 H60 122.2
C59 C60 H60 122.3
C56 C61 C60 121.8(17)
C56 C61 H61 119.1
C60 C61 H61 119.2
C58 C62 C36 111.5(12)
C58 C62 H62A 109.3
C36 C62 H62A 109.3
C58 C62 H62B 109.3
C36 C62 H62B 109.3
H62A C62 H62B 108.0
O7 C63 C64 105.2(11)
O7 C63 H63A 110.7
C64 C63 H63A 110.7
O7 C63 H63B 110.7
C64 C63 H63B 110.7
H63A C63 H63B 108.8
O6 C64 C63 102.6(10)
O6 C64 H64A 111.2
C63 C64 H64A 111.2
O6 C64 H64B 111.2
C63 C64 H64B 111.2
H64A C64 H64B 109.2
O6 C65 C66 108.1(10)
O6 C65 H65A 110.1
C66 C65 H65A 110.1
O6 C65 H65B 110.1
C66 C65 H65B 110.1
H65A C65 H65B 108.4
O5 C66 C65 112.5(10)
O5 C66 H66A 109.1
C65 C66 H66A 109.1
O5 C66 H66B 109.1
C65 C66 H66B 109.1
H66A C66 H66B 107.8
O5 C67 C68 109.3(10)
O5 C67 H67A 109.8
C68 C67 H67A 109.8
O5 C67 H67B 109.8
C68 C67 H67B 109.8
H67A C67 H67B 108.3
O4 C68 C67 105.2(10)
O4 C68 H68A 110.7
C67 C68 H68A 110.7
O4 C68 H68B 110.7
C67 C68 H68B 110.7
H68A C68 H68B 108.8
O4 C69 C70 110.5(9)
O4 C69 H69A 109.6
C70 C69 H69A 109.6
O4 C69 H69B 109.6
C70 C69 H69B 109.6
H69A C69 H69B 108.1
O3 C70 C69 107.5(9)
O3 C70 H70A 110.2
C69 C70 H70A 110.2
O3 C70 H70B 110.2
C69 C70 H70B 110.2
H70A C70 H70B 108.5
O8 C71 C72 110.3(9)
O8 C71 H71A 109.6
C72 C71 H71A 109.6
O8 C71 H71B 109.6
C72 C71 H71B 109.6
H71A C71 H71B 108.1
O9 C72 C71 110.1(10)
O9 C72 H72A 109.6
C71 C72 H72A 109.6
O9 C72 H72B 109.6
C71 C72 H72B 109.6
H72A C72 H72B 108.2
O9 C73 C74 115.8(11)
O9 C73 C78 123.7(11)
C74 C73 C78 120.4(12)
C73 C74 C75 121.8(12)
C73 C74 H74 119.1
C75 C74 H74 119.1
C74 C75 C76 120.3(12)
C74 C75 H75 119.8
C76 C75 H75 119.8
C77 C76 C75 115.5(11)
C77 C76 C15 125.9(11)
C75 C76 C15 118.6(10)
C76 C77 C78 124.2(12)
C76 C77 H77 117.9
C78 C77 H77 117.9
C73 C78 C77 117.7(12)
C73 C78 H78 121.1
C77 C78 H78 121.1
C1A Cl2A Cl1C 164.6(7)
Cl3A C1A Cl2A 109.9(7)
Cl3A C1A Cl1A 111.0(7)
Cl2A C1A Cl1A 109.5(7)
Cl3B C1B Cl2B 110.5(7)
Cl3B C1B Cl1B 110.5(7)
Cl2B C1B Cl1B 110.2(7)
C1CA Cl1C Cl2A 74.5(9)
Cl3C C1CA Cl1C 109.9(8)
Cl3C C1CA Cl2C 109.8(8)
Cl1C C1CA Cl2C 110.3(8)
C2C C1C H1CA 109.4
C2C C1C H1CB 97.4
H1CA C1C H1CB 109.5
C2C C1C H1CC 120.8
H1CA C1C H1CC 109.5
H1CB C1C H1CC 109.5
C3C C2C C1C 114.5
C3C C2C H2CA 108.6
C1C C2C H2CA 108.6
C3C C2C H2CB 108.6
C1C C2C H2CB 108.6
H2CA C2C H2CB 107.6
C4C C3C C2C 119.0
C4C C3C H3CA 107.6
C2C C3C H3CA 107.6
C4C C3C H3CB 107.6
C2C C3C H3CB 107.6
H3CA C3C H3CB 107.0
C3C C4C C5C 116.2
C3C C4C H4CA 108.2
C5C C4C H4CA 108.2
C3C C4C H4CB 108.2
C5C C4C H4CB 108.2
H4CA C4C H4CB 107.4
C4C C5C H5CA 124.0
C4C C5C H5CB 86.0
H5CA C5C H5CB 109.5
C4C C5C H5CC 115.1
H5CA C5C H5CC 109.5
H5CB C5C H5CC 109.5

loop_
_geom_bond_atom_site_label_1
_geom_bond_atom_site_label_2
_geom_bond_distance
K1 O3 2.728(7)
K1 O7 2.741(7)
K1 O4 2.778(7)
K1 O5 2.798(8)
K1 O6 2.845(9)
K1 C38 3.071(11)
K1 C51 3.197(13)
K1 C37 3.212(12)
K1 C39 3.266(13)
K1 C50 3.279(12)
K1 C52 3.312(13)
K1 C53 3.524(15)
N1 C4 1.346(13)
N1 C1 1.364(13)
N1 H1 0.8800
N2 C6 1.343(11)
N2 C9 1.386(12)
N2 H2 0.8800
N3 C11 1.358(12)
N3 C14 1.380(12)
N3 H3 0.8800
N4 C16 1.385(12)
N4 C19 1.390(12)
N4 H4 0.8800
O1 C30 1.414(11)
O1 C33 1.438(12)
O2 C35 1.393(14)
O2 C34 1.409(12)
O3 C57 1.363(12)
O3 C70 1.480(11)
O4 C69 1.367(11)
O4 C68 1.484(12)
O5 C66 1.383(13)
O5 C67 1.393(11)
O6 C65 1.398(13)
O6 C64 1.469(12)
O7 C63 1.412(13)
O7 C43 1.426(13)
O8 C54 1.407(12)
O8 C71 1.450(13)
O9 C73 1.344(11)
O9 C72 1.385(12)
N1A O1A 1.198(8)
N1A O3A 1.206(8)
N1A O2A 1.220(8)
C1 C2 1.365(15)
C1 C20 1.434(15)
C2 C3 1.382(15)
C2 H2A 0.9500
C3 C4 1.368(14)
C3 H3A 0.9500
C4 C5 1.514(15)
C5 C6 1.525(15)
C5 C27 1.550(14)
C5 C21 1.584(13)
C6 C7 1.401(13)
C7 C8 1.433(13)
C7 H7 0.9500
C8 C9 1.410(13)
C8 H8 0.9500
C9 C10 1.510(14)
C10 C11 1.473(15)
C10 C22 1.528(13)
C10 C23 1.540(13)
C11 C12 1.395(14)
C12 C13 1.433(14)
C12 H12 0.9500
C13 C14 1.363(13)
C13 H13 0.9500
C14 C15 1.523(14)
C15 C16 1.484(14)
C15 C24 1.526(13)
C15 C76 1.592(11)
C16 C17 1.440(15)
C17 C18 1.449(16)
C17 H17 0.9500
C18 C19 1.436(16)
C18 H18 0.9500
C19 C20 1.506(16)
C20 C26 1.552(14)
C20 C25 1.565(14)
C21 H21A 0.9800
C21 H21B 0.9800
C21 H21C 0.9800
C22 H22A 0.9800
C22 H22B 0.9800
C22 H22C 0.9800
C23 H23A 0.9800
C23 H23B 0.9800
C23 H23C 0.9800
C24 H24A 0.9800
C24 H24B 0.9800
C24 H24C 0.9800
C25 H25A 0.9800
C25 H25B 0.9800
C25 H25C 0.9800
C26 H26A 0.9800
C26 H26B 0.9800
C26 H26C 0.9800
C27 C32 1.392(11)
C27 C28 1.396(13)
C28 C29 1.449(13)
C28 H28 0.9500
C29 C30 1.368(15)
C29 H29 0.9500
C30 C31 1.348(15)
C31 C32 1.380(12)
C31 H31 0.9500
C32 H32 0.9500
C33 C34 1.556(15)
C33 H33A 0.9900
C33 H33B 0.9900
C34 H34A 0.9900
C34 H34B 0.9900
C35 C36 1.279(16)
C35 C40 1.348(17)
C36 C37 1.404(17)
C36 C62 1.444(16)
C37 C38 1.374(17)
C37 H37 0.9500
C38 C39 1.332(17)
C38 H38 0.9500
C39 C40 1.395(19)
C39 H39 0.9500
C40 C41 1.506(17)
C41 C42 1.597(17)
C41 H41A 0.9900
C41 H41B 0.9900
C42 C43 1.396(17)
C42 C47 1.456(17)
C43 C44 1.336(15)
C44 C45 1.398(17)
C44 C48 1.467(17)
C45 C46 1.294(16)
C45 H45 0.9500
C46 C47 1.375(17)
C46 H46 0.9500
C47 H47 0.9500
C48 C49 1.524(16)
C48 H48A 0.9900
C48 H48B 0.9900
C49 C50 1.397(16)
C49 C54 1.440(17)
C50 C51 1.383(19)
C50 H50 0.9500
C51 C52 1.393(19)
C51 H51 0.9500
C52 C53 1.424(18)
C52 H52 0.9500
C53 C54 1.428(18)
C53 C55 1.477(18)
C55 C56 1.530(19)
C55 H55A 0.9900
C55 H55B 0.9900
C56 C61 1.339(19)
C56 C57 1.386(18)
C57 C58 1.393(18)
C58 C59 1.35(2)
C58 C62 1.419(19)
C59 C60 1.414(19)
C59 H59 0.9500
C60 C61 1.401(17)
C60 H60 0.9500
C61 H61 0.9500
C62 H62A 0.9900
C62 H62B 0.9900
C63 C64 1.592(17)
C63 H63A 0.9900
C63 H63B 0.9900
C64 H64A 0.9900
C64 H64B 0.9900
C65 C66 1.542(16)
C65 H65A 0.9900
C65 H65B 0.9900
C66 H66A 0.9900
C66 H66B 0.9900
C67 C68 1.499(15)
C67 H67A 0.9900
C67 H67B 0.9900
C68 H68A 0.9900
C68 H68B 0.9900
C69 C70 1.498(14)
C69 H69A 0.9900
C69 H69B 0.9900
C70 H70A 0.9900
C70 H70B 0.9900
C71 C72 1.517(14)
C71 H71A 0.9900
C71 H71B 0.9900
C72 H72A 0.9900
C72 H72B 0.9900
C73 C74 1.347(14)
C73 C78 1.376(14)
C74 C75 1.408(14)
C74 H74 0.9500
C75 C76 1.441(14)
C75 H75 0.9500
C76 C77 1.351(14)
C77 C78 1.447(14)
C77 H77 0.9500
C78 H78 0.9500
Cl1A C1A 1.746(8)
Cl2A C1A 1.742(8)
Cl2A Cl1C 2.251(18)
Cl3A C1A 1.741(9)
Cl1B C1B 1.743(9)
Cl2B C1B 1.743(9)
Cl3B C1B 1.741(9)
Cl1C C1CA 1.738(9)
Cl2C C1CA 1.738(9)
Cl3C C1CA 1.731(9)
C1C C2C 1.5133
C1C H1CA 0.9800
C1C H1CB 0.9800
C1C H1CC 0.9800
C2C C3C 1.4798
C2C H2CA 0.9900
C2C H2CB 0.9900
C3C C4C 1.4645
C3C H3CA 0.9900
C3C H3CB 0.9900
C4C C5C 1.4988
C4C H4CA 0.9900
C4C H4CB 0.9900
C5C H5CA 0.9800
C5C H5CB 0.9800
C5C H5CC 0.9800

loop_
_geom_hbond_atom_site_label_D
_geom_hbond_atom_site_label_H
_geom_hbond_atom_site_label_A
_geom_hbond_distance_DH
_geom_hbond_distance_HA
_geom_hbond_distance_DA
_geom_hbond_angle_DHA
N1 H1 O1A 0.88 2.10 2.951(13) 164
N2 H2 O1A 0.88 2.05 2.929(12) 177
N3 H3 O1A 0.88 2.11 2.938(12) 156
N4 H4 O1A 0.88 2.14 3.011(13) 173

loop_
_geom_torsion_atom_site_label_1
_geom_torsion_atom_site_label_2
_geom_torsion_atom_site_label_3
_geom_torsion_atom_site_label_4
_geom_torsion
O7 K1 O3 C57 2.6(9)
O4 K1 O3 C57 -174.4(9)
O5 K1 O3 C57 -171.7(9)
O6 K1 O3 C57 -95.7(12)
C38 K1 O3 C57 -86.3(9)
C51 K1 O3 C57 96.5(10)
C37 K1 O3 C57 -86.5(9)
C39 K1 O3 C57 -64.5(10)
C50 K1 O3 C57 76.0(10)
C52 K1 O3 C57 96.2(9)
C53 K1 O3 C57 72.4(10)
O7 K1 O3 C70 168.7(6)
O4 K1 O3 C70 -8.3(6)
O5 K1 O3 C70 -5.6(6)
O6 K1 O3 C70 70.4(12)
C38 K1 O3 C70 79.8(6)
C51 K1 O3 C70 -97.4(6)
C37 K1 O3 C70 79.6(6)
C39 K1 O3 C70 101.7(7)
C50 K1 O3 C70 -117.9(6)
C52 K1 O3 C70 -97.7(6)
C53 K1 O3 C70 -121.5(7)
O3 K1 O4 C69 -23.5(5)
O7 K1 O4 C69 -168(3)
O5 K1 O4 C69 159.2(5)
O6 K1 O4 C69 170.6(5)
C38 K1 O4 C69 -116.4(6)
C51 K1 O4 C69 69.1(6)
C37 K1 O4 C69 -94.4(6)
C39 K1 O4 C69 -114.8(6)
C50 K1 O4 C69 71.7(6)
C52 K1 O4 C69 47.4(6)
C53 K1 O4 C69 26.5(6)
O3 K1 O4 C68 -155.8(6)
O7 K1 O4 C68 60(3)
O5 K1 O4 C68 27.0(6)
O6 K1 O4 C68 38.4(6)
C38 K1 O4 C68 111.4(7)
C51 K1 O4 C68 -63.2(7)
C37 K1 O4 C68 133.3(8)
C39 K1 O4 C68 112.9(7)
C50 K1 O4 C68 -60.5(7)
C52 K1 O4 C68 -84.8(7)
C53 K1 O4 C68 -105.7(7)
O3 K1 O5 C66 140.6(6)
O7 K1 O5 C66 -34.1(6)
O4 K1 O5 C66 143.3(6)
O6 K1 O5 C66 -24.9(6)
C38 K1 O5 C66 50.8(7)
C51 K1 O5 C66 -126.4(7)
C37 K1 O5 C66 72.9(7)
C39 K1 O5 C66 30.9(7)
C50 K1 O5 C66 -103.8(7)
C52 K1 O5 C66 -148.2(7)
C53 K1 O5 C66 -151.8(7)
O3 K1 O5 C67 5.1(6)
O7 K1 O5 C67 -169.6(6)
O4 K1 O5 C67 7.9(6)
O6 K1 O5 C67 -160.3(6)
C38 K1 O5 C67 -84.6(7)
C51 K1 O5 C67 98.2(8)
C37 K1 O5 C67 -62.5(7)
C39 K1 O5 C67 -104.5(7)
C50 K1 O5 C67 120.8(7)
C52 K1 O5 C67 76.4(7)
C53 K1 O5 C67 72.7(7)
O3 K1 O6 C65 -88.9(12)
O7 K1 O6 C65 164.7(7)
O4 K1 O6 C65 -17.1(7)
O5 K1 O6 C65 -5.6(7)
C38 K1 O6 C65 -98.7(8)
C51 K1 O6 C65 78.7(8)
C37 K1 O6 C65 -97.6(8)
C39 K1 O6 C65 -122.5(8)
C50 K1 O6 C65 99.1(8)
C52 K1 O6 C65 77.7(8)
C53 K1 O6 C65 105.3(8)
O3 K1 O6 C64 141.8(9)
O7 K1 O6 C64 35.4(8)
O4 K1 O6 C64 -146.4(8)
O5 K1 O6 C64 -134.9(8)
C38 K1 O6 C64 132.0(8)
C51 K1 O6 C64 -50.6(8)
C37 K1 O6 C64 133.1(8)
C39 K1 O6 C64 108.2(9)
C50 K1 O6 C64 -30.2(8)
C52 K1 O6 C64 -51.6(8)
C53 K1 O6 C64 -24.0(9)
O3 K1 O7 C63 -163.1(7)
O4 K1 O7 C63 -20(4)
O5 K1 O7 C63 11.3(7)
O6 K1 O7 C63 2.0(7)
C38 K1 O7 C63 -71.9(8)
C51 K1 O7 C63 102.6(8)
C37 K1 O7 C63 -92.9(8)
C39 K1 O7 C63 -75.0(8)
C50 K1 O7 C63 101.7(8)
C52 K1 O7 C63 123.8(8)
C53 K1 O7 C63 145.2(8)
O3 K1 O7 C43 4.0(8)
O4 K1 O7 C43 147(3)
O5 K1 O7 C43 178.4(8)
O6 K1 O7 C43 169.2(8)
C38 K1 O7 C43 95.2(9)
C51 K1 O7 C43 -90.2(9)
C37 K1 O7 C43 74.2(9)
C39 K1 O7 C43 92.2(9)
C50 K1 O7 C43 -91.2(8)
C52 K1 O7 C43 -69.1(9)
C53 K1 O7 C43 -47.6(8)
C4 N1 C1 C2 -0.7(12)
C4 N1 C1 C20 170.9(11)
N1 C1 C2 C3 2.0(14)
C20 C1 C2 C3 -168.9(13)
C1 C2 C3 C4 -2.6(15)
C1 N1 C4 C3 -0.8(13)
C1 N1 C4 C5 179.8(10)
C2 C3 C4 N1 2.0(13)
C2 C3 C4 C5 -178.7(12)
N1 C4 C5 C6 -78.3(14)
C3 C4 C5 C6 102.4(14)
N1 C4 C5 C27 43.9(14)
C3 C4 C5 C27 -135.3(12)
N1 C4 C5 C21 162.4(10)
C3 C4 C5 C21 -16.8(18)
C9 N2 C6 C7 -3.2(12)
C9 N2 C6 C5 177.4(9)
C4 C5 C6 N2 70.1(13)
C27 C5 C6 N2 -54.9(13)
C21 C5 C6 N2 -170.6(9)
C4 C5 C6 C7 -109.0(14)
C27 C5 C6 C7 126.0(12)
C21 C5 C6 C7 10.2(18)
N2 C6 C7 C8 0.6(12)
C5 C6 C7 C8 179.8(11)
C6 C7 C8 C9 2.1(12)
C6 N2 C9 C8 4.7(12)
C6 N2 C9 C10 -174.3(10)
C7 C8 C9 N2 -4.0(11)
C7 C8 C9 C10 175.0(11)
N2 C9 C10 C11 -63.5(14)
C8 C9 C10 C11 117.6(12)
N2 C9 C10 C22 173.0(9)
C8 C9 C10 C22 -5.9(16)
N2 C9 C10 C23 57.7(13)
C8 C9 C10 C23 -121.1(12)
C14 N3 C11 C12 1.0(12)
C14 N3 C11 C10 179.0(10)
C9 C10 C11 N3 76.0(15)
C22 C10 C11 N3 -161.0(10)
C23 C10 C11 N3 -42.7(15)
C9 C10 C11 C12 -106.6(14)
C22 C10 C11 C12 16.4(18)
C23 C10 C11 C12 134.7(12)
N3 C11 C12 C13 -0.4(12)
C10 C11 C12 C13 -178.3(11)
C11 C12 C13 C14 -0.4(13)
C12 C13 C14 N3 1.0(12)
C12 C13 C14 C15 176.9(10)
C11 N3 C14 C13 -1.3(12)
C11 N3 C14 C15 -177.4(10)
C13 C14 C15 C16 106.7(12)
N3 C14 C15 C16 -78.0(13)
C13 C14 C15 C24 -15.5(15)
N3 C14 C15 C24 159.9(9)
C13 C14 C15 C76 -130.5(10)
N3 C14 C15 C76 44.8(13)
C19 N4 C16 C17 0.0(13)
C19 N4 C16 C15 -177.0(10)
C14 C15 C16 N4 56.4(14)
C24 C15 C16 N4 179.4(10)
C76 C15 C16 N4 -65.5(12)
C14 C15 C16 C17 -120.1(12)
C24 C15 C16 C17 2.9(15)
C76 C15 C16 C17 118.0(11)
N4 C16 C17 C18 0.6(13)
C15 C16 C17 C18 177.6(10)
C16 C17 C18 C19 -1.1(14)
C16 N4 C19 C18 -0.6(12)
C16 N4 C19 C20 -177.6(10)
C17 C18 C19 N4 1.1(13)
C17 C18 C19 C20 177.7(12)
N1 C1 C20 C19 72.2(15)
C2 C1 C20 C19 -118.8(14)
N1 C1 C20 C26 -46.1(15)
C2 C1 C20 C26 123.0(14)
N1 C1 C20 C25 -167.4(11)
C2 C1 C20 C25 1.6(19)
N4 C19 C20 C1 -55.4(16)
C18 C19 C20 C1 128.6(14)
N4 C19 C20 C26 64.0(14)
C18 C19 C20 C26 -112.0(14)
N4 C19 C20 C25 -179.0(10)
C18 C19 C20 C25 5.0(18)
C4 C5 C27 C32 -156.1(9)
C6 C5 C27 C32 -31.9(12)
C21 C5 C27 C32 84.7(11)
C4 C5 C27 C28 25.0(13)
C6 C5 C27 C28 149.2(10)
C21 C5 C27 C28 -94.3(12)
C32 C27 C28 C29 2.9(12)
C5 C27 C28 C29 -178.2(7)
C27 C28 C29 C30 -1.0(13)
C28 C29 C30 C31 -3.1(17)
C28 C29 C30 O1 -179.6(8)
C33 O1 C30 C31 176.3(8)
C33 O1 C30 C29 -6.8(13)
C29 C30 C31 C32 4.8(17)
O1 C30 C31 C32 -178.6(7)
C30 C31 C32 C27 -2.5(15)
C28 C27 C32 C31 -1.1(11)
C5 C27 C32 C31 179.9(7)
C30 O1 C33 C34 179.8(8)
C35 O2 C34 C33 -165.7(11)
O1 C33 C34 O2 76.8(12)
C34 O2 C35 C36 -76.3(15)
C34 O2 C35 C40 106.7(12)
C40 C35 C36 C37 -9(2)
O2 C35 C36 C37 174.6(10)
C40 C35 C36 C62 174.0(12)
O2 C35 C36 C62 -3(2)
C35 C36 C37 C38 4.9(19)
C62 C36 C37 C38 -177.5(11)
C35 C36 C37 K1 75.0(13)
C62 C36 C37 K1 -107.4(10)
O3 K1 C37 C38 179.5(11)
O7 K1 C37 C38 57.5(11)
O4 K1 C37 C38 -118.4(11)
O5 K1 C37 C38 -62.1(10)
O6 K1 C37 C38 -2.5(11)
C51 K1 C37 C38 -172.1(11)
C39 K1 C37 C38 32.9(9)
C50 K1 C37 C38 107.2(19)
C52 K1 C37 C38 -177.0(9)
C53 K1 C37 C38 159.2(10)
O3 K1 C37 C36 59.0(10)
O7 K1 C37 C36 -63.1(11)
O4 K1 C37 C36 121.1(11)
O5 K1 C37 C36 177.4(10)
O6 K1 C37 C36 -123.1(10)
C38 K1 C37 C36 -120.6(15)
C51 K1 C37 C36 67.4(16)
C39 K1 C37 C36 -87.7(10)
C50 K1 C37 C36 -13(2)
C52 K1 C37 C36 62.4(12)
C53 K1 C37 C36 38.7(12)
C36 C37 C38 C39 -0.6(19)
K1 C37 C38 C39 -82.3(11)
C36 C37 C38 K1 81.7(11)
O3 K1 C38 C39 117.1(13)
O7 K1 C38 C39 -6.8(13)
O4 K1 C38 C39 176.5(13)
O5 K1 C38 C39 -124.2(13)
O6 K1 C38 C39 -65.1(13)
C51 K1 C38 C39 -93(5)
C37 K1 C38 C39 117.5(17)
C50 K1 C38 C39 -20.6(19)
C52 K1 C38 C39 123.6(16)
C53 K1 C38 C39 86.9(16)
O3 K1 C38 C37 -0.4(10)
O7 K1 C38 C37 -124.3(10)
O4 K1 C38 C37 59.0(10)
O5 K1 C38 C37 118.3(10)
O6 K1 C38 C37 177.4(11)
C51 K1 C38 C37 149(5)
C39 K1 C38 C37 -117.5(17)
C50 K1 C38 C37 -138.1(12)
C52 K1 C38 C37 6.1(19)
C53 K1 C38 C37 -30.5(15)
C37 C38 C39 C40 0(2)
K1 C38 C39 C40 -80.4(13)
C37 C38 C39 K1 80.4(11)
O3 K1 C39 C38 -65.8(13)
O7 K1 C39 C38 172.4(14)
O4 K1 C39 C38 -3.8(14)
O5 K1 C39 C38 56.4(13)
O6 K1 C39 C38 107.0(14)
C51 K1 C39 C38 166.6(12)
C37 K1 C39 C38 -34.5(10)
C50 K1 C39 C38 168.3(11)
C52 K1 C39 C38 -126.2(16)
C53 K1 C39 C38 -120.4(13)
O3 K1 C39 C40 58.3(11)
O7 K1 C39 C40 -63.5(10)
O4 K1 C39 C40 120.3(10)
O5 K1 C39 C40 -179.5(10)
O6 K1 C39 C40 -128.9(11)
C38 K1 C39 C40 124.1(17)
C51 K1 C39 C40 -69.3(16)
C37 K1 C39 C40 89.6(11)
C50 K1 C39 C40 -67.6(12)
C52 K1 C39 C40 -2(2)
C53 K1 C39 C40 3.7(14)
C36 C35 C40 C39 8(2)
O2 C35 C40 C39 -175.1(10)
C36 C35 C40 C41 -176.0(12)
O2 C35 C40 C41 1.2(18)
C38 C39 C40 C35 -3(2)
K1 C39 C40 C35 -71.3(12)
C38 C39 C40 C41 -179.8(12)
K1 C39 C40 C41 112.3(11)
C35 C40 C41 C42 71.6(18)
C39 C40 C41 C42 -112.2(15)
C40 C41 C42 C43 51.8(19)
C40 C41 C42 C47 -129.1(14)
C47 C42 C43 C44 9.4(18)
C41 C42 C43 C44 -171.4(11)
C47 C42 C43 O7 -176.7(9)
C41 C42 C43 O7 2.5(18)
C63 O7 C43 C44 -105.5(12)
K1 O7 C43 C44 85.8(10)
C63 O7 C43 C42 80.3(12)
K1 O7 C43 C42 -88.4(13)
C42 C43 C44 C45 -7.8(19)
O7 C43 C44 C45 178.1(10)
C42 C43 C44 C48 176.1(12)
O7 C43 C44 C48 2.0(17)
C43 C44 C45 C46 2(2)
C48 C44 C45 C46 178.1(14)
C44 C45 C46 C47 2(2)
C45 C46 C47 C42 0(2)
C43 C42 C47 C46 -5.7(19)
C41 C42 C47 C46 175.1(12)
C43 C44 C48 C49 -61.5(19)
C45 C44 C48 C49 122.3(15)
C44 C48 C49 C50 122.9(15)
C44 C48 C49 C54 -54.1(19)
C44 C48 C49 K1 43.4(17)
O3 K1 C49 C50 120.5(11)
O7 K1 C49 C50 -111.8(11)
O4 K1 C49 C50 65.1(12)
O5 K1 C49 C50 -9.5(12)
O6 K1 C49 C50 -65.8(11)
C38 K1 C49 C50 -139.4(11)
C51 K1 C49 C50 32.8(10)
C37 K1 C49 C50 -178.7(11)
C39 K1 C49 C50 -132.2(11)
C52 K1 C49 C50 66.4(10)
C53 K1 C49 C50 98.7(11)
O3 K1 C49 C54 -2.2(8)
O7 K1 C49 C54 125.5(9)
O4 K1 C49 C54 -57.6(9)
O5 K1 C49 C54 -132.2(7)
O6 K1 C49 C54 171.5(8)
C38 K1 C49 C54 97.9(10)
C51 K1 C49 C54 -89.9(10)
C37 K1 C49 C54 58.6(11)
C39 K1 C49 C54 105.1(8)
C50 K1 C49 C54 -122.7(14)
C52 K1 C49 C54 -56.3(8)
C53 K1 C49 C54 -23.9(7)
O3 K1 C49 C48 -122.4(10)
O7 K1 C49 C48 5.4(9)
O4 K1 C49 C48 -177.7(8)
O5 K1 C49 C48 107.7(9)
O6 K1 C49 C48 51.4(10)
C38 K1 C49 C48 -22.2(14)
C51 K1 C49 C48 150.0(14)
C37 K1 C49 C48 -61.5(13)
C39 K1 C49 C48 -15.0(12)
C50 K1 C49 C48 117.2(17)
C52 K1 C49 C48 -176.4(13)
C53 K1 C49 C48 -144.1(13)
C54 C49 C50 C51 -1(2)
C48 C49 C50 C51 -177.7(13)
K1 C49 C50 C51 -71.0(11)
C54 C49 C50 K1 70.4(11)
C48 C49 C50 K1 -106.7(12)
O3 K1 C50 C51 57.2(12)
O7 K1 C50 C51 177.6(12)
O4 K1 C50 C51 -6.3(12)
O5 K1 C50 C51 -67.3(11)
O6 K1 C50 C51 -124.6(11)
C38 K1 C50 C51 -167.4(11)
C37 K1 C50 C51 123.5(17)
C39 K1 C50 C51 -178.4(11)
C52 K1 C50 C51 29.5(10)
C53 K1 C50 C51 61.0(11)
O3 K1 C50 C49 -63.6(11)
O7 K1 C50 C49 56.9(10)
O4 K1 C50 C49 -127.1(10)
O5 K1 C50 C49 171.9(10)
O6 K1 C50 C49 114.6(11)
C38 K1 C50 C49 71.8(15)
C51 K1 C50 C49 -120.8(17)
C37 K1 C50 C49 3(2)
C39 K1 C50 C49 60.9(12)
C52 K1 C50 C49 -91.3(11)
C53 K1 C50 C49 -59.8(10)
C49 C50 C51 C52 4(2)
K1 C50 C51 C52 -74.7(13)
C49 C50 C51 K1 78.9(12)
O3 K1 C51 C50 -126.3(11)
O7 K1 C51 C50 -2.2(11)
O4 K1 C51 C50 174.3(11)
O5 K1 C51 C50 114.9(11)
O6 K1 C51 C50 56.5(11)
C38 K1 C51 C50 84(5)
C37 K1 C51 C50 -134.0(14)
C39 K1 C51 C50 3.0(19)
C52 K1 C51 C50 -125.5(16)
C53 K1 C51 C50 -96.1(11)
O3 K1 C51 C52 -0.7(11)
O7 K1 C51 C52 123.4(11)
O4 K1 C51 C52 -60.2(11)
O5 K1 C51 C52 -119.6(11)
O6 K1 C51 C52 -178.0(10)
C38 K1 C51 C52 -150(5)
C37 K1 C51 C52 -8.5(19)
C39 K1 C51 C52 128.5(14)
C50 K1 C51 C52 125.5(16)
C53 K1 C51 C52 29.4(9)
C50 C51 C52 C53 -1(2)
K1 C51 C52 C53 -74.8(11)
C50 C51 C52 K1 74.0(14)
O3 K1 C52 C51 179.2(12)
O7 K1 C52 C51 -59.8(11)
O4 K1 C52 C51 117.7(11)
O5 K1 C52 C51 62.8(11)
O6 K1 C52 C51 2.4(12)
C38 K1 C52 C51 172.1(11)
C37 K1 C52 C51 175.8(10)
C39 K1 C52 C51 -114.5(16)
C50 K1 C52 C51 -29.5(9)
C53 K1 C52 C51 -124.6(16)
O3 K1 C52 C53 -56.2(10)
O7 K1 C52 C53 64.8(11)
O4 K1 C52 C53 -117.8(11)
O5 K1 C52 C53 -172.6(10)
O6 K1 C52 C53 127.0(10)
C38 K1 C52 C53 -63.3(16)
C51 K1 C52 C53 124.6(16)
C37 K1 C52 C53 -59.6(12)
C39 K1 C52 C53 10.1(19)
C50 K1 C52 C53 95.1(11)
C51 C52 C53 C54 -5.9(18)
K1 C52 C53 C54 -73.5(10)
C51 C52 C53 C55 177.0(13)
K1 C52 C53 C55 109.4(11)
C51 C52 C53 K1 67.6(12)
O3 K1 C53 C52 112.5(12)
O7 K1 C53 C52 -118.8(11)
O4 K1 C53 C52 60.1(11)
O5 K1 C53 C52 8.9(12)
O6 K1 C53 C52 -71.2(12)
C38 K1 C53 C52 149.5(10)
C51 K1 C53 C52 -30.5(9)
C37 K1 C53 C52 135.0(10)
C39 K1 C53 C52 -174.9(10)
C50 K1 C53 C52 -63.1(10)
O3 K1 C53 C54 -129.7(11)
O7 K1 C53 C54 -1.0(10)
O4 K1 C53 C54 177.9(10)
O5 K1 C53 C54 126.8(9)
O6 K1 C53 C54 46.6(12)
C38 K1 C53 C54 -92.7(12)
C51 K1 C53 C54 87.3(10)
C37 K1 C53 C54 -107.1(10)
C39 K1 C53 C54 -57.1(12)
C50 K1 C53 C54 54.7(9)
C52 K1 C53 C54 117.8(15)
O3 K1 C53 C55 -4.5(10)
O7 K1 C53 C55 124.2(11)
O4 K1 C53 C55 -56.9(11)
O5 K1 C53 C55 -108.0(11)
O6 K1 C53 C55 171.8(9)
C38 K1 C53 C55 32.5(15)
C51 K1 C53 C55 -147.5(16)
C37 K1 C53 C55 18.1(13)
C39 K1 C53 C55 68.1(13)
C50 K1 C53 C55 179.9(15)
C52 K1 C53 C55 -117.0(18)
C71 O8 C54 C53 76.9(12)
C71 O8 C54 C49 -108.7(11)
C52 C53 C54 O8 -176.3(9)
C55 C53 C54 O8 0.6(17)
K1 C53 C54 O8 118.9(8)
C52 C53 C54 C49 9.9(17)
C55 C53 C54 C49 -173.1(12)
K1 C53 C54 C49 -54.9(12)
C50 C49 C54 O8 179.2(9)
C48 C49 C54 O8 -3.7(16)
K1 C49 C54 O8 -119.0(8)
C50 C49 C54 C53 -6.9(19)
C48 C49 C54 C53 170.3(12)
K1 C49 C54 C53 54.9(11)
C52 C53 C55 C56 -123.3(14)
C54 C53 C55 C56 60.0(17)
K1 C53 C55 C56 -41.3(16)
C53 C55 C56 C61 -119.9(14)
C53 C55 C56 C57 61(2)
C70 O3 C57 C56 102.4(11)
K1 O3 C57 C56 -90.8(11)
C70 O3 C57 C58 -80.9(13)
K1 O3 C57 C58 85.9(12)
C61 C56 C57 O3 -179.4(10)
C55 C56 C57 O3 0.0(19)
C61 C56 C57 C58 4(2)
C55 C56 C57 C58 -176.3(15)
O3 C57 C58 C59 -179.9(10)
C56 C57 C58 C59 -4(2)
O3 C57 C58 C62 0(2)
C56 C57 C58 C62 176.1(14)
C57 C58 C59 C60 2(2)
C62 C58 C59 C60 -178.1(15)
C58 C59 C60 C61 -1(2)
C57 C56 C61 C60 -2(2)
C55 C56 C61 C60 178.1(13)
C59 C60 C61 C56 1(2)
C59 C58 C62 C36 113.1(17)
C57 C58 C62 C36 -66.7(19)
C35 C36 C62 C58 -58.8(17)
C37 C36 C62 C58 123.6(13)
C43 O7 C63 C64 155.4(10)
K1 O7 C63 C64 -35.2(12)
C65 O6 C64 C63 159.2(11)
K1 O6 C64 C63 -66.1(13)
O7 C63 C64 O6 65.8(14)
C64 O6 C65 C66 159.2(12)
K1 O6 C65 C66 30.8(13)
C67 O5 C66 C65 -168.8(10)
K1 O5 C66 C65 52.5(11)
O6 C65 C66 O5 -54.3(14)
C66 O5 C67 C68 -178.0(10)
K1 O5 C67 C68 -40.7(12)
C69 O4 C68 C67 168.0(9)
K1 O4 C68 C67 -57.6(11)
O5 C67 C68 O4 63.7(13)
C68 O4 C69 C70 -175.1(9)
K1 O4 C69 C70 52.1(9)
C57 O3 C70 C69 -157.3(10)
K1 O3 C70 C69 35.2(10)
O4 C69 C70 O3 -55.7(11)
C54 O8 C71 C72 171.1(11)
C73 O9 C72 C71 178.0(8)
O8 C71 C72 O9 -87.0(11)
C72 O9 C73 C74 179.1(9)
C72 O9 C73 C78 -4.4(13)
O9 C73 C74 C75 177.2(9)
C78 C73 C74 C75 0.6(18)
C73 C74 C75 C76 1.2(18)
C74 C75 C76 C77 -0.8(16)
C74 C75 C76 C15 177.7(9)
C16 C15 C76 C77 -7.1(11)
C14 C15 C76 C77 -131.6(9)
C24 C15 C76 C77 110.2(9)
C16 C15 C76 C75 174.6(7)
C14 C15 C76 C75 50.1(9)
C24 C15 C76 C75 -68.1(9)
C75 C76 C77 C78 -1.3(16)
C15 C76 C77 C78 -179.7(8)
O9 C73 C78 C77 -178.9(8)
C74 C73 C78 C77 -2.5(16)
C76 C77 C78 C73 3.0(17)
Cl1C Cl2A C1A Cl3A -130(2)
Cl1C Cl2A C1A Cl1A 108(2)
C1A Cl2A Cl1C C1CA -173(2)
Cl2A Cl1C C1CA Cl3C 142.3(12)
Cl2A Cl1C C1CA Cl2C -96.5(11)
C1C C2C C3C C4C 139.8
C2C C3C C4C C5C 96.6
